data_7151757
loop_
_publ_author_name
'Hodage, Ananda S.'
'Phadnis, Prasad P.'
'Wadawale, Amey'
'Priyadarsini, K. I.'
'Jain, Vimal K.'

_publ_section_title
;
 Synthesis, characterization and structures of
 2-(3,5-dimethylpyrazol-1-yl)ethylseleno derivatives and their probable
 glutathione peroxidase (GPx) like activity.
;
_journal_issue 8
_journal_name_full 'Organic &amp; biomolecular chemistry'
_journal_page_first 2992
_journal_page_last 2998
_journal_paper_doi 10.1039/c0ob00807a
_journal_volume 9
_journal_year 2011
_chemical_formula_moiety 'C9 H14 N2 O2 Se'
_chemical_formula_sum 'C9 H14 N2 O2 Se'
_chemical_formula_weight 261.18
_chemical_name_systematic
;
?
;
_space_group_IT_number 33
_symmetry_cell_setting orthorhombic
_symmetry_Int_Tables_number 33
_symmetry_space_group_name_Hall 'P 2c -2n'
_symmetry_space_group_name_H-M 'P n a 21'
_atom_sites_solution_hydrogens geom
_atom_sites_solution_primary direct
_atom_sites_solution_secondary difmap
_audit_creation_method SHELXL-97
_cell_angle_alpha 90.00
_cell_angle_beta 90.00
_cell_angle_gamma 90.00
_cell_formula_units_Z 4
_cell_length_a 8.370(3)
_cell_length_b 11.000(4)
_cell_length_c 12.192(3)
_cell_measurement_reflns_used 25
_cell_measurement_temperature 298(2)
_cell_measurement_theta_max 8.3
_cell_measurement_theta_min 3.3
_cell_volume 1122.5(6)
_computing_cell_refinement WinAFC
_computing_data_collection WinAFC
_computing_data_reduction CrystalStructure
_computing_molecular_graphics 'ortep 3 for windows'
_computing_publication_material 'WinGX 1.70.01'
_computing_structure_refinement 'SHELXL-97 (Sheldrick, 1997)'
_computing_structure_solution SIR92
_diffrn_ambient_temperature 298(2)
_diffrn_measured_fraction_theta_full 0.999
_diffrn_measured_fraction_theta_max 0.999
_diffrn_measurement_device_type 'Rigaku AFC7S'
_diffrn_measurement_method \w-2\q
_diffrn_radiation_monochromator graphite
_diffrn_radiation_source 'fine-focus sealed tube'
_diffrn_radiation_type MoK\a
_diffrn_radiation_wavelength 0.71069
_diffrn_reflns_av_R_equivalents 0.0500
_diffrn_reflns_av_sigmaI/netI 0.0760
_diffrn_reflns_limit_h_max 6
_diffrn_reflns_limit_h_min -10
_diffrn_reflns_limit_k_max 14
_diffrn_reflns_limit_k_min -8
_diffrn_reflns_limit_l_max 15
_diffrn_reflns_limit_l_min 0
_diffrn_reflns_number 1950
_diffrn_reflns_theta_full 27.47
_diffrn_reflns_theta_max 27.47
_diffrn_reflns_theta_min 3.06
_diffrn_standards_decay_% 1.74
_diffrn_standards_interval_count 0
_diffrn_standards_number 3
_exptl_absorpt_coefficient_mu 3.324
_exptl_absorpt_correction_T_max 0.8514
_exptl_absorpt_correction_T_min 0.5561
_exptl_absorpt_correction_type psi-scan
_exptl_absorpt_process_details '(North, Phillips & Mathews, 1968)'
_exptl_crystal_colour colorless
_exptl_crystal_density_diffrn 1.546
_exptl_crystal_density_method 'not measured'
_exptl_crystal_description block
_exptl_crystal_F_000 528
_exptl_crystal_size_max 0.20
_exptl_crystal_size_mid 0.10
_exptl_crystal_size_min 0.05
_refine_diff_density_max 0.447
_refine_diff_density_min -0.371
_refine_diff_density_rms 0.086
_refine_ls_abs_structure_details 'Flack H D (1983), Acta Cryst. A39, 876-881'
_refine_ls_abs_structure_Flack -0.02(3)
_refine_ls_extinction_method none
_refine_ls_goodness_of_fit_ref 0.984
_refine_ls_hydrogen_treatment constr
_refine_ls_matrix_type full
_refine_ls_number_parameters 130
_refine_ls_number_reflns 1343
_refine_ls_number_restraints 1
_refine_ls_restrained_S_all 0.983
_refine_ls_R_factor_all 0.1054
_refine_ls_R_factor_gt 0.0400
_refine_ls_shift/su_max 0.000
_refine_ls_shift/su_mean 0.000
_refine_ls_structure_factor_coef Fsqd
_refine_ls_weighting_details 'calc w=1/[\s^2^(Fo^2^)+(0.0531P)^2^+0.0000P] where P=(Fo^2^+2Fc^2^)/3'
_refine_ls_weighting_scheme calc
_refine_ls_wR_factor_gt 0.0965
_refine_ls_wR_factor_ref 0.1178
_reflns_number_gt 788
_reflns_number_total 1343
_reflns_threshold_expression >2sigma(I)
_cod_data_source_file c0ob00807a.txt
_cod_data_source_block AH-06
_cod_original_cell_volume 1122.4(7)
_cod_database_code 7151757

loop_
_symmetry_equiv_pos_as_xyz
'x, y, z'
'-x, -y, z+1/2'
'-x+1/2, y+1/2, z+1/2'
'x+1/2, -y+1/2, z'

loop_
_atom_site_label
_atom_site_type_symbol
_atom_site_fract_x
_atom_site_fract_y
_atom_site_fract_z
_atom_site_U_iso_or_equiv
_atom_site_adp_type
_atom_site_occupancy
_atom_site_symmetry_multiplicity
_atom_site_calc_flag
_atom_site_refinement_flags
_atom_site_disorder_assembly
_atom_site_disorder_group
Se1 Se 0.55362(9) 0.11992(7) 0.70268(14) 0.0514(3) Uani 1 1 d . . .
C2 C 0.6720(8) -0.1236(5) 0.7129(14) 0.0393(18) Uani 1 1 d . . .
H2A H 0.7026 -0.1104 0.6371 0.047 Uiso 1 1 calc R . .
H2B H 0.7586 -0.0948 0.7589 0.047 Uiso 1 1 calc R . .
C5 C 0.5898(9) -0.4380(7) 0.6947(14) 0.043(2) Uani 1 1 d . . .
N1 N 0.6509(7) -0.2545(6) 0.7312(5) 0.0434(18) Uani 1 1 d . . .
C4 C 0.6255(10) -0.4341(9) 0.8046(7) 0.045(2) Uani 1 1 d . . .
H4 H 0.6246 -0.4990 0.8535 0.054 Uiso 1 1 calc R . .
N2 N 0.6029(9) -0.3275(8) 0.6479(6) 0.0453(18) Uani 1 1 d . . .
C1 C 0.5277(9) -0.0516(7) 0.7367(7) 0.045(2) Uani 1 1 d . . .
H1A H 0.5011 -0.0602 0.8137 0.053 Uiso 1 1 calc R . .
H1B H 0.4391 -0.0838 0.6943 0.053 Uiso 1 1 calc R . .
C3 C 0.6627(9) -0.3156(8) 0.8279(7) 0.042(2) Uani 1 1 d . . .
C7 C 0.5489(12) -0.5453(8) 0.6237(9) 0.065(3) Uani 1 1 d . . .
H7A H 0.5033 -0.5173 0.5561 0.098 Uiso 1 1 calc R . .
H7B H 0.4733 -0.5961 0.6612 0.098 Uiso 1 1 calc R . .
H7C H 0.6441 -0.5910 0.6086 0.098 Uiso 1 1 calc R . .
C6 C 0.7178(11) -0.2528(8) 0.9302(8) 0.064(3) Uani 1 1 d . . .
H6A H 0.8232 -0.2207 0.9189 0.097 Uiso 1 1 calc R . .
H6B H 0.7197 -0.3099 0.9897 0.097 Uiso 1 1 calc R . .
H6C H 0.6458 -0.1876 0.9474 0.097 Uiso 1 1 calc R . .
C9 C 0.5916(11) 0.1695(9) 0.9307(8) 0.053(2) Uani 1 1 d . . .
C8 C 0.6866(10) 0.1642(8) 0.8284(8) 0.054(2) Uani 1 1 d . . .
H8A H 0.7716 0.1049 0.8367 0.065 Uiso 1 1 calc R . .
H8B H 0.7354 0.2429 0.8152 0.065 Uiso 1 1 calc R . .
O2 O 0.5478(8) 0.2817(5) 0.9572(5) 0.0632(18) Uani 1 1 d . . .
H2 H 0.4984 0.2804 1.0153 0.095 Uiso 1 1 calc R . .
O1 O 0.5559(10) 0.0798(7) 0.9821(6) 0.083(3) Uani 1 1 d . . .

loop_
_atom_site_aniso_label
_atom_site_aniso_U_11
_atom_site_aniso_U_22
_atom_site_aniso_U_33
_atom_site_aniso_U_23
_atom_site_aniso_U_13
_atom_site_aniso_U_12
Se1 0.0732(6) 0.0410(4) 0.0400(4) 0.0032(8) 0.0048(8) 0.0039(5)
C2 0.046(4) 0.033(3) 0.040(5) -0.004(5) 0.010(6) -0.005(3)
C5 0.037(4) 0.033(4) 0.059(7) 0.003(6) 0.002(6) 0.005(3)
N1 0.043(4) 0.036(3) 0.051(5) -0.006(3) 0.008(3) 0.006(4)
C4 0.043(5) 0.048(5) 0.045(5) 0.006(4) 0.010(4) 0.005(5)
N2 0.046(4) 0.051(5) 0.039(4) -0.002(4) -0.003(4) 0.006(4)
C1 0.044(4) 0.047(5) 0.043(5) -0.002(4) 0.008(4) -0.006(4)
C3 0.041(5) 0.047(6) 0.038(5) 0.000(4) 0.006(4) 0.003(5)
C7 0.079(7) 0.041(5) 0.076(7) -0.016(5) 0.009(6) 0.001(5)
C6 0.078(7) 0.075(6) 0.040(4) 0.010(5) -0.010(5) -0.010(5)
C9 0.069(7) 0.051(5) 0.039(5) -0.006(5) 0.001(5) -0.007(5)
C8 0.059(6) 0.042(5) 0.060(6) -0.011(5) 0.005(5) -0.004(5)
O2 0.097(5) 0.044(4) 0.049(4) -0.002(3) 0.019(4) 0.002(4)
O1 0.155(9) 0.044(3) 0.051(4) -0.005(3) 0.024(5) -0.010(5)

loop_
_atom_type_symbol
_atom_type_description
_atom_type_scat_dispersion_real
_atom_type_scat_dispersion_imag
_atom_type_scat_source
C C 0.0033 0.0016 'International Tables Vol C Tables 4.2.6.8 and 6.1.1.4'
H H 0.0000 0.0000 'International Tables Vol C Tables 4.2.6.8 and 6.1.1.4'
N N 0.0061 0.0033 'International Tables Vol C Tables 4.2.6.8 and 6.1.1.4'
O O 0.0106 0.0060 'International Tables Vol C Tables 4.2.6.8 and 6.1.1.4'
Se Se -0.0929 2.2259 'International Tables Vol C Tables 4.2.6.8 and 6.1.1.4'

loop_
_geom_angle_atom_site_label_1
_geom_angle_atom_site_label_2
_geom_angle_atom_site_label_3
_geom_angle
_geom_angle_site_symmetry_1
_geom_angle_site_symmetry_3
_geom_angle_publ_flag
C1 Se1 C8 98.0(4) . . ?
N1 C2 C1 113.5(6) . . ?
N1 C2 H2A 108.9 . . ?
C1 C2 H2A 108.9 . . ?
N1 C2 H2B 108.9 . . ?
C1 C2 H2B 108.9 . . ?
H2A C2 H2B 107.7 . . ?
N2 C5 C4 111.6(10) . . ?
N2 C5 C7 118.9(13) . . ?
C4 C5 C7 129.5(10) . . ?
N2 N1 C3 112.2(7) . . ?
N2 N1 C2 120.2(9) . . ?
C3 N1 C2 127.4(9) . . ?
C3 C4 C5 106.4(9) . . ?
C3 C4 H4 126.8 . . ?
C5 C4 H4 126.8 . . ?
C5 N2 N1 103.9(9) . . ?
C2 C1 Se1 112.9(5) . . ?
C2 C1 H1A 109.0 . . ?
Se1 C1 H1A 109.0 . . ?
C2 C1 H1B 109.0 . . ?
Se1 C1 H1B 109.0 . . ?
H1A C1 H1B 107.8 . . ?
N1 C3 C4 105.9(7) . . ?
N1 C3 C6 121.0(8) . . ?
C4 C3 C6 133.0(8) . . ?
C5 C7 H7A 109.5 . . ?
C5 C7 H7B 109.5 . . ?
H7A C7 H7B 109.5 . . ?
C5 C7 H7C 109.5 . . ?
H7A C7 H7C 109.5 . . ?
H7B C7 H7C 109.5 . . ?
C3 C6 H6A 109.5 . . ?
C3 C6 H6B 109.5 . . ?
H6A C6 H6B 109.5 . . ?
C3 C6 H6C 109.5 . . ?
H6A C6 H6C 109.5 . . ?
H6B C6 H6C 109.5 . . ?
O1 C9 O2 124.4(9) . . ?
O1 C9 C8 122.7(9) . . ?
O2 C9 C8 112.9(9) . . ?
C9 C8 Se1 111.3(6) . . ?
C9 C8 H8A 109.4 . . ?
Se1 C8 H8A 109.4 . . ?
C9 C8 H8B 109.4 . . ?
Se1 C8 H8B 109.4 . . ?
H8A C8 H8B 108.0 . . ?
C9 O2 H2 109.5 . . ?

loop_
_geom_bond_atom_site_label_1
_geom_bond_atom_site_label_2
_geom_bond_distance
_geom_bond_site_symmetry_2
_geom_bond_publ_flag
Se1 C1 1.944(8) . ?
Se1 C8 1.956(9) . ?
C2 N1 1.468(8) . ?
C2 C1 1.473(9) . ?
C2 H2A 0.9700 . ?
C2 H2B 0.9700 . ?
C5 N2 1.347(12) . ?
C5 C4 1.373(18) . ?
C5 C7 1.503(15) . ?
N1 N2 1.356(9) . ?
N1 C3 1.361(10) . ?
C4 C3 1.370(13) . ?
C4 H4 0.9300 . ?
C1 H1A 0.9700 . ?
C1 H1B 0.9700 . ?
C3 C6 1.498(12) . ?
C7 H7A 0.9600 . ?
C7 H7B 0.9600 . ?
C7 H7C 0.9600 . ?
C6 H6A 0.9600 . ?
C6 H6B 0.9600 . ?
C6 H6C 0.9600 . ?
C9 O1 1.206(12) . ?
C9 O2 1.328(11) . ?
C9 C8 1.480(12) . ?
C8 H8A 0.9700 . ?
C8 H8B 0.9700 . ?
O2 H2 0.8200 . ?

loop_
_geom_torsion_atom_site_label_1
_geom_torsion_atom_site_label_2
_geom_torsion_atom_site_label_3
_geom_torsion_atom_site_label_4
_geom_torsion
_geom_torsion_site_symmetry_1
_geom_torsion_site_symmetry_2
_geom_torsion_site_symmetry_3
_geom_torsion_site_symmetry_4
_geom_torsion_publ_flag
C1 C2 N1 N2 91.6(13) . . . . ?
C1 C2 N1 C3 -83.1(13) . . . . ?
N2 C5 C4 C3 0.1(10) . . . . ?
C7 C5 C4 C3 176.6(8) . . . . ?
C4 C5 N2 N1 1.1(9) . . . . ?
C7 C5 N2 N1 -175.8(7) . . . . ?
C3 N1 N2 C5 -1.9(9) . . . . ?
C2 N1 N2 C5 -177.4(6) . . . . ?
N1 C2 C1 Se1 -176.2(8) . . . . ?
C8 Se1 C1 C2 -75.2(9) . . . . ?
N2 N1 C3 C4 2.0(9) . . . . ?
C2 N1 C3 C4 177.0(7) . . . . ?
N2 N1 C3 C6 178.5(7) . . . . ?
C2 N1 C3 C6 -6.5(12) . . . . ?
C5 C4 C3 N1 -1.2(9) . . . . ?
C5 C4 C3 C6 -177.1(9) . . . . ?
O1 C9 C8 Se1 80.2(11) . . . . ?
O2 C9 C8 Se1 -98.3(8) . . . . ?
C1 Se1 C8 C9 -74.1(7) . . . . ?

loop_
_cod_related_entry_id
_cod_related_entry_database
_cod_related_entry_code
1 ChemSpider 30653475
